data_2001327
loop_
_publ_author_name
'Abboud, K. A.'
'Villanueva, L. A.'
'Boncella, J. M.'

_publ_section_title
;
 Structure of a phosphazene--aniline compound
;
_journal_issue 10
_journal_name_full 'Acta Crystallographica Section C'
_journal_page_first 1848
_journal_page_last 1850
_journal_paper_doi 10.1107/S0108270193002343
_journal_volume 49
_journal_year 1993
_chemical_formula_sum 'C15 H21 N2 P'
_chemical_formula_weight 260.31
_space_group_IT_number 2
_space_group_name_Hall '-P 1'
_space_group_name_H-M_alt 'P -1'
_symmetry_cell_setting triclinic
_symmetry_space_group_name_Hall '-P 1'
_symmetry_space_group_name_H-M 'P -1'
_atom_type_scat_source
; Cromer & Mann (1968) for non-H atoms and Stewart,
Davidson & Simpson (1965) for H atoms
;
_cell_angle_alpha 110.190(10)
_cell_angle_beta 92.610(10)
_cell_angle_gamma 106.840(10)
_cell_formula_units_Z 2
_cell_length_a 8.2760(10)
_cell_length_b 8.8190(10)
_cell_length_c 12.045(2)
_cell_measurement_reflns_used 50
_cell_measurement_temperature 293
_cell_measurement_theta_max 22
_cell_measurement_theta_min 20
_cell_volume 779.3(2)
_diffrn_measurement_device 'Siemens P3m/V'
_diffrn_measurement_method \w
_diffrn_radiation_type MoK\a
_diffrn_radiation_wavelength 0.71073
_diffrn_reflns_av_R_equivalents 0.0112
_diffrn_reflns_limit_h_max 10
_diffrn_reflns_limit_h_min 0
_diffrn_reflns_limit_k_max 11
_diffrn_reflns_limit_k_min -11
_diffrn_reflns_limit_l_max 15
_diffrn_reflns_limit_l_min -15
_diffrn_reflns_number 3854
_diffrn_reflns_theta_max 27.5
_diffrn_standards_decay_% 5
_diffrn_standards_interval_count 96
_diffrn_standards_number 4
_exptl_absorpt_coefficient_mu 0.16
_exptl_absorpt_correction_T_max 0.970
_exptl_absorpt_correction_T_min 0.950
_exptl_absorpt_correction_type analytical
_exptl_crystal_colour 'Light brown'
_exptl_crystal_density_diffrn 1.109
_exptl_crystal_description Needles
_exptl_crystal_size_max 0.57
_exptl_crystal_size_mid 0.37
_exptl_crystal_size_min 0.31
_refine_diff_density_max 0.24
_refine_diff_density_min -0.28
_refine_ls_goodness_of_fit_obs 2.13
_refine_ls_hydrogen_treatment refall
_refine_ls_number_parameters 238
_refine_ls_number_reflns 1842
_refine_ls_R_factor_obs 0.0546
_refine_ls_shift/esd_max 0.001
_refine_ls_structure_factor_coef F
_refine_ls_weighting_details 'w = 1/[\s^2^(F) + 0.0004F]^2^'
_refine_ls_weighting_scheme calc
_refine_ls_wR_factor_obs 0.0658
_reflns_number_observed 1842
_reflns_number_total 3590
_reflns_observed_criterion F>6\s(F)
_cod_data_source_file st1047.cif
_cod_data_source_block st1047_structure_1_of_1
_cod_depositor_comments
;
The following automatic conversions were performed:

'_refine_ls_weighting_scheme' value '1/[\s^2^(F) + 0.0004F]^2^' was
changed to 'calc'. New tag '_refine_ls_weighting_details' was
created. The value of the new tag was set to 'w = 1/[\s^2^(F) +
0.0004F]^2^'.

Automatic conversion script
Id: cif_fix_values 3143 2015-03-26 13:38:13Z robertas 
;
_cod_database_code 2001327

loop_
_space_group_symop_id
_space_group_symop_operation_xyz
1 x,y,z
2 -x,-y,-z

loop_
_atom_site_label
_atom_site_fract_x
_atom_site_fract_y
_atom_site_fract_z
_atom_site_U_iso_or_equiv
P .32871(12) .20678(12) .74466(8) .0579(4)
N1 .1958(3) .2595(3) .6815(2) .0554(13)
C1 .1249(4) .3869(4) .7318(3) .0507(14)
C2 .0282(5) .4271(6) .6541(4) .074(2)
C3 -.0444(7) .5525(7) .6960(6) .098(3)
C4 -.0282(7) .6432(6) .8147(7) .101(3)
C5 .0621(7) .6061(5) .8928(5) .087(3)
C6 .1394(5) .4813(5) .8533(3) .065(2)
C7 .3752(8) .0430(8) .6322(5) .112(4)
C8 .2615(6) .1219(8) .8565(5) .093(3)
C9 .5287(6) .3711(8) .8148(6) .104(3)
N11 .1216(4) .0784(5) .4055(3) .073(2)
C11 .2424(4) .1132(4) .3352(3) .0490(14)
C12 .2252(5) .0036(5) .2175(3) .057(2)
C13 .3418(5) .0439(5) .1457(3) .071(2)
C14 .4771(6) .1912(6) .1900(4) .080(2)
C15 .4976(5) .3000(5) .3065(4) .078(2)
C16 .3805(5) .2617(4) .3784(3) .060(2)
H2 .009(5) .360(5) .572(3) .091(13)
H3 -.117(5) .572(5) .636(4) .11(2)
H4 -.081(6) .718(6) .835(4) .12(2)
H5 .077(5) .659(5) .970(4) .09(2)
H6 .203(4) .460(4) .907(3) .057(10)
H7a .453(5) .000(5) .658(4) .1
H7b .434(5) .095(5) .577(4) .1
H7c .278(5) -.045(6) .603(4) .1
H8a .153(5) .042(5) .824(4) .1
H8b .230(5) .221(5) .932(3) .1
H8c .338(5) .084(5) .884(4) .1
H9a .607(5) .337(5) .845(4) .1
H9b .510(5) .455(5) .883(4) .1
H9c .571(5) .381(5) .737(3) .1
H11a .051(5) -.019(5) .383(3) .075(13)
H11b .141(4) .138(4) .485(3) .079(12)
H12 .136(4) -.094(4) .189(3) .057(10)
H13 .329(4) -.039(5) .065(3) .083(12)
H14 .549(5) .211(5) .148(4) .093(14)
H15 .595(5) .407(5) .338(3) .085(12)
H16 .388(4) .330(4) .459(3) .065(10)

loop_
_geom_angle_atom_site_label_1
_geom_angle_atom_site_label_2
_geom_angle_atom_site_label_3
_geom_angle
_geom_angle_publ_flag
N1 P C7 106.7(2) yes
N1 P C8 117.3(2) yes
C7 P C8 105.5(3) yes
C7 P C9 106.3(3) yes
C8 P C9 104.7(3) yes
C9 P N1 115.4(3) yes
C1 N1 P 128.4(2) yes
C2 C1 C6 115.6(4) no
C2 C1 N1 117.9(3) no
C6 C1 N1 126.6(4) no
C3 C2 C1 121.7(4) no
C4 C3 C2 121.8(6) no
C5 C4 C3 118.2(6) no
C6 C5 C4 121.5(5) no
C1 C6 C5 121.2(5) no
C12 C11 C16 118.1(3) no
C12 C11 N11 121.0(3) yes
C16 C11 N11 120.8(3) yes
C13 C12 C11 120.6(3) no
C14 C13 C12 120.3(4) no
C15 C14 C13 120.0(5) no
C16 C15 C14 120.1(3) no
C11 C16 C15 120.8(3) no

loop_
_geom_bond_atom_site_label_1
_geom_bond_atom_site_label_2
_geom_bond_distance
_geom_bond_publ_flag
N1 P 1.572(3) yes
C7 P 1.757(6) yes
C8 P 1.791(7) yes
C9 P 1.787(4) yes
C1 N1 1.385(5) yes
C2 C1 1.403(7) no
C6 C1 1.391(5) no
C3 C2 1.366(8) no
C4 C3 1.354(9) no
C5 C4 1.357(10) no
C6 C5 1.386(7) no
C11 N11 1.375(5) yes
C12 C11 1.385(4) no
C16 C11 1.379(4) no
C13 C12 1.377(6) no
C14 C13 1.360(5) no
C15 C14 1.368(6) no
C16 C15 1.376(6) no
H2 C2 0.94(4) no
H3 C3 1.01(5) no
H4 C4 0.87(6) no
H5 C5 0.86(4) no
H6 C6 0.91(4) no
H7a C7 0.92(5) no
H7b C7 1.00(5) no
H7c C7 0.90(4) no
H8a C8 0.93(3) no
H8b C8 1.12(4) no
H8c C8 0.90(5) no
H9a C9 0.90(5) no
H9b C9 0.95(4) no
H9c C9 1.03(4) no
H11a N11 0.83(3) no
H11b N11 0.90(4) no
H12 C12 0.89(3) no
H13 C13 0.97(3) no
H14 C14 0.82(5) no
H15 C15 0.99(3) no
H16 C16 0.93(3) no
